data_7235931
loop_
_publ_author_name
'Zhang, Jungui'
'Yao, Juan'
'Liu, Jiaming'
'Xue, Shuwen'
'Li, Yang'
'Wang, Cunde'

_publ_section_title
;
 Four-component reaction between naphthols, substituted \b-nitrostyrenes,
 substituted benzaldehydes and ammonium acetate in water--PEG-400: an
 approach to construct polysubstituted naphthofuranamines
;
_journal_issue 60
_journal_name_full 'RSC Advances'
_journal_page_first 48580
_journal_paper_doi 10.1039/C5RA07642K
_journal_volume 5
_journal_year 2015
_chemical_formula_moiety 'C26 H18 Cl N O2'
_chemical_formula_sum 'C26 H18 Cl N O2'
_chemical_formula_weight 411.86
_space_group_IT_number 61
_space_group_name_Hall '-P 2ac 2ab'
_space_group_name_H-M_alt 'P b c a'
_symmetry_cell_setting monoclinic
_symmetry_space_group_name_H-M 'P b c a'
_atom_sites_solution_hydrogens geom
_atom_sites_solution_primary direct
_atom_sites_solution_secondary difmap
_audit_creation_method SHELXL-97
_audit_update_record
;
2015-01-15 deposited with the CCDC.
2015-05-20 downloaded from the CCDC.
;
_cell_angle_alpha 90.00
_cell_angle_beta 90.00
_cell_angle_gamma 90.00
_cell_formula_units_Z 8
_cell_length_a 7.7340(10)
_cell_length_b 20.297(3)
_cell_length_c 26.738(3)
_cell_measurement_reflns_used 7962
_cell_measurement_temperature 293(2)
_cell_measurement_theta_max 22.77
_cell_measurement_theta_min 2.52
_cell_volume 4197.3(9)
_computing_cell_refinement 'Bruker SMART'
_computing_data_collection 'Bruker SMART'
_computing_data_reduction 'Bruker SAINT'
_computing_molecular_graphics 'Bruker SHELXTL'
_computing_publication_material 'Bruker SHELXTL'
_computing_structure_refinement 'Bruker SHELXTL'
_computing_structure_solution 'Bruker SHELXTL'
_diffrn_ambient_temperature 293(2)
_diffrn_measured_fraction_theta_full 0.982
_diffrn_measured_fraction_theta_max 0.982
_diffrn_measurement_device_type 'CCD area detector'
_diffrn_measurement_method 'phi and omega scans'
_diffrn_radiation_monochromator graphite
_diffrn_radiation_source 'sealed tube'
_diffrn_radiation_type MoK\a
_diffrn_radiation_wavelength 0.71073
_diffrn_reflns_av_R_equivalents 0.0799
_diffrn_reflns_av_sigmaI/netI 0.0837
_diffrn_reflns_limit_h_max 10
_diffrn_reflns_limit_h_min -9
_diffrn_reflns_limit_k_max 26
_diffrn_reflns_limit_k_min -21
_diffrn_reflns_limit_l_max 31
_diffrn_reflns_limit_l_min -34
_diffrn_reflns_number 32851
_diffrn_reflns_theta_full 27.58
_diffrn_reflns_theta_max 27.58
_diffrn_reflns_theta_min 1.52
_exptl_absorpt_coefficient_mu 0.204
_exptl_crystal_colour green
_exptl_crystal_density_diffrn 1.304
_exptl_crystal_density_method 'not measured'
_exptl_crystal_description block
_exptl_crystal_F_000 1712
_exptl_crystal_size_max 0.35
_exptl_crystal_size_mid 0.33
_exptl_crystal_size_min 0.3
_refine_diff_density_max 0.269
_refine_diff_density_min -0.255
_refine_diff_density_rms 0.072
_refine_ls_extinction_method none
_refine_ls_goodness_of_fit_ref 1.249
_refine_ls_hydrogen_treatment mixed
_refine_ls_matrix_type full
_refine_ls_number_parameters 272
_refine_ls_number_reflns 4766
_refine_ls_number_restraints 0
_refine_ls_restrained_S_all 1.249
_refine_ls_R_factor_all 0.1836
_refine_ls_R_factor_gt 0.0792
_refine_ls_shift/su_max 0.016
_refine_ls_shift/su_mean 0.003
_refine_ls_structure_factor_coef Fsqd
_refine_ls_weighting_details 'calc w=1/[\s^2^(Fo^2^)+(0.1000P)^2^+0.0000P] where P=(Fo^2^+2Fc^2^)/3'
_refine_ls_weighting_scheme calc
_refine_ls_wR_factor_gt 0.1959
_refine_ls_wR_factor_ref 0.2321
_reflns_number_gt 2374
_reflns_number_total 4854
_reflns_threshold_expression >2sigma(I)
_cod_data_source_file c5ra07642k2.cif
_cod_data_source_block 001
_cod_depositor_comments
;
The following automatic conversions were performed:

data item '_symmetry_cell_setting' value 'Monoclinic' was changed to
'monoclinic' in accordance with the
/home/saulius/struct/COD-crude-data/automatic-downloads/DataCite-retrospective/RSC/depositions/lib/dictionaries/cif_core.dic
dictionary named 'cif_core.dic' version 2.4.2 last updated on
2011-04-26.

Automatic conversion script
Id: cif_fix_values 6909 2019-04-08 15:41:33Z antanas 
;
_cod_database_code 7235931

loop_
_symmetry_equiv_pos_as_xyz
'x, y, z'
'-x+1/2, -y, z+1/2'
'x+1/2, -y+1/2, -z'
'-x, y+1/2, -z+1/2'
'-x, -y, -z'
'x-1/2, y, -z-1/2'
'-x-1/2, y-1/2, z'
'x, -y-1/2, z-1/2'

loop_
_atom_site_label
_atom_site_type_symbol
_atom_site_fract_x
_atom_site_fract_y
_atom_site_fract_z
_atom_site_U_iso_or_equiv
_atom_site_adp_type
_atom_site_occupancy
_atom_site_symmetry_multiplicity
_atom_site_calc_flag
_atom_site_refinement_flags
Cl1 Cl 1.31261(16) 0.10634(8) -0.23884(4) 0.1249(6) Uani 1 1 d .
O1 O 0.9691(3) 0.34757(10) 0.01701(9) 0.0754(7) Uani 1 1 d .
O3 O 0.7211(3) 0.02792(9) 0.02884(8) 0.0534(6) Uani 1 1 d .
N2 N 0.9173(3) 0.09582(11) -0.01589(9) 0.0495(7) Uani 1 1 d .
C1 C 0.3806(7) 0.1325(4) 0.22480(17) 0.1148(19) Uani 1 1 d .
H1 H 0.3156 0.1408 0.2534 0.138 Uiso 1 1 calc R
C2 C 0.4943(6) 0.1821(3) 0.20656(15) 0.1019(15) Uani 1 1 d .
H2 H 0.5011 0.2229 0.2223 0.122 Uiso 1 1 calc R
C3 C 0.5930(5) 0.1686(2) 0.16558(12) 0.0751(11) Uani 1 1 d .
H3 H 0.6701 0.2001 0.1538 0.090 Uiso 1 1 calc R
C4 C 0.5799(4) 0.10709(17) 0.14064(11) 0.0585(9) Uani 1 1 d .
C5 C 0.4608(4) 0.0590(2) 0.15932(13) 0.0714(11) Uani 1 1 d .
C6 C 0.3648(6) 0.0739(3) 0.20184(17) 0.1055(16) Uani 1 1 d .
H6 H 0.2883 0.0428 0.2146 0.127 Uiso 1 1 calc R
C7 C 0.4390(5) -0.0012(2) 0.13335(16) 0.0819(12) Uani 1 1 d .
H7 H 0.3652 -0.0328 0.1467 0.098 Uiso 1 1 calc R
C8 C 0.5211(4) -0.01442(17) 0.09009(14) 0.0702(10) Uani 1 1 d .
H8 H 0.5027 -0.0536 0.0729 0.084 Uiso 1 1 calc R
C9 C 0.6337(4) 0.03287(15) 0.07259(12) 0.0515(8) Uani 1 1 d .
C10 C 0.6733(4) 0.09139(15) 0.09677(11) 0.0490(8) Uani 1 1 d .
C11 C 0.7993(4) 0.12409(13) 0.06614(10) 0.0464(8) Uani 1 1 d .
C12 C 0.8210(4) 0.08445(14) 0.02546(11) 0.0481(8) Uani 1 1 d .
C14 C 0.8965(4) 0.18551(14) 0.07469(10) 0.0469(7) Uani 1 1 d .
C15 C 0.8812(4) 0.23752(14) 0.04126(10) 0.0490(8) Uani 1 1 d .
H15 H 0.8055 0.2345 0.0143 0.059 Uiso 1 1 calc R
C16 C 0.9783(4) 0.29354(15) 0.04807(12) 0.0564(8) Uani 1 1 d .
C17 C 1.0917(4) 0.29876(17) 0.08776(14) 0.0722(10) Uani 1 1 d .
H17 H 1.1592 0.3363 0.0918 0.087 Uiso 1 1 calc R
C18 C 1.1031(5) 0.24768(19) 0.12111(14) 0.0767(11) Uani 1 1 d .
H18 H 1.1778 0.2511 0.1482 0.092 Uiso 1 1 calc R
C19 C 1.0061(4) 0.19137(17) 0.11516(12) 0.0668(10) Uani 1 1 d .
H19 H 1.0144 0.1574 0.1383 0.080 Uiso 1 1 calc R
C20 C 0.8473(5) 0.34625(18) -0.02290(14) 0.0824(12) Uani 1 1 d .
H20A H 0.7339 0.3377 -0.0098 0.124 Uiso 1 1 calc R
H20B H 0.8781 0.3121 -0.0461 0.124 Uiso 1 1 calc R
H20C H 0.8476 0.3880 -0.0398 0.124 Uiso 1 1 calc R
C21 C 0.9210(4) 0.05507(14) -0.05212(11) 0.0497(8) Uani 1 1 d .
H21 H 0.8608 0.0156 -0.0492 0.060 Uiso 1 1 calc R
C22 C 1.0161(4) 0.06833(14) -0.09782(11) 0.0495(8) Uani 1 1 d .
C23 C 1.0238(4) 0.02137(16) -0.13515(12) 0.0598(9) Uani 1 1 d .
H23 H 0.9672 -0.0187 -0.1309 0.072 Uiso 1 1 calc R
C24 C 1.1143(5) 0.0330(2) -0.17863(12) 0.0703(10) Uani 1 1 d .
H24 H 1.1185 0.0010 -0.2035 0.084 Uiso 1 1 calc R
C25 C 1.1975(5) 0.0915(2) -0.18502(13) 0.0723(10) Uani 1 1 d .
C26 C 1.1902(4) 0.13980(18) -0.14850(14) 0.0745(10) Uani 1 1 d .
H26 H 1.2453 0.1800 -0.1534 0.089 Uiso 1 1 calc R
C27 C 1.1014(4) 0.12804(16) -0.10512(12) 0.0627(9) Uani 1 1 d .
H27 H 1.0981 0.1601 -0.0803 0.075 Uiso 1 1 calc R

loop_
_atom_site_aniso_label
_atom_site_aniso_U_11
_atom_site_aniso_U_22
_atom_site_aniso_U_33
_atom_site_aniso_U_23
_atom_site_aniso_U_13
_atom_site_aniso_U_12
Cl1 0.1072(10) 0.1873(14) 0.0803(8) -0.0085(8) 0.0353(7) -0.0153(9)
O1 0.0691(16) 0.0507(14) 0.1063(19) 0.0136(13) -0.0010(15) -0.0153(12)
O3 0.0500(13) 0.0431(12) 0.0672(14) 0.0017(10) 0.0010(11) -0.0033(10)
N2 0.0490(16) 0.0434(14) 0.0560(15) -0.0042(12) 0.0010(13) 0.0034(12)
C1 0.077(3) 0.214(6) 0.054(3) 0.022(3) 0.016(2) 0.040(4)
C2 0.089(3) 0.148(4) 0.069(3) -0.016(3) -0.005(3) 0.043(3)
C3 0.065(2) 0.110(3) 0.050(2) 0.001(2) -0.0023(18) 0.026(2)
C4 0.047(2) 0.080(2) 0.0478(18) 0.0123(18) -0.0020(16) 0.0167(18)
C5 0.043(2) 0.120(3) 0.051(2) 0.031(2) 0.0010(17) 0.009(2)
C6 0.071(3) 0.183(5) 0.063(3) 0.035(3) 0.005(3) 0.011(3)
C7 0.057(2) 0.103(3) 0.086(3) 0.037(3) -0.006(2) -0.010(2)
C8 0.054(2) 0.065(2) 0.091(3) 0.022(2) -0.006(2) -0.0087(19)
C9 0.0378(18) 0.0515(19) 0.065(2) 0.0122(16) -0.0043(16) 0.0022(15)
C10 0.0395(18) 0.0570(19) 0.0504(18) 0.0170(16) -0.0030(15) 0.0094(15)
C11 0.0475(19) 0.0445(16) 0.0472(17) 0.0029(14) 0.0004(14) 0.0075(14)
C12 0.0441(18) 0.0429(17) 0.0572(19) 0.0031(15) 0.0007(16) 0.0033(15)
C14 0.0471(18) 0.0433(17) 0.0503(17) -0.0050(14) 0.0034(15) 0.0054(15)
C15 0.0449(18) 0.0480(18) 0.0541(18) -0.0023(15) 0.0032(15) -0.0002(15)
C16 0.0449(19) 0.0474(19) 0.077(2) -0.0051(17) 0.0064(18) 0.0024(16)
C17 0.053(2) 0.054(2) 0.109(3) -0.017(2) -0.018(2) -0.0018(17)
C18 0.072(3) 0.074(2) 0.085(2) -0.019(2) -0.028(2) 0.002(2)
C19 0.076(2) 0.058(2) 0.066(2) -0.0032(17) -0.019(2) 0.0076(19)
C20 0.076(3) 0.072(2) 0.099(3) 0.038(2) -0.002(2) -0.011(2)
C21 0.0463(18) 0.0403(16) 0.0624(19) -0.0030(15) -0.0058(16) 0.0034(14)
C22 0.0430(18) 0.0543(19) 0.0511(17) -0.0077(15) -0.0062(15) 0.0088(16)
C23 0.055(2) 0.0587(19) 0.066(2) -0.0118(17) -0.0100(18) 0.0085(17)
C24 0.060(2) 0.096(3) 0.056(2) -0.0233(19) -0.0014(19) 0.015(2)
C25 0.056(2) 0.105(3) 0.056(2) -0.008(2) 0.0082(17) 0.008(2)
C26 0.064(2) 0.080(2) 0.079(3) 0.000(2) 0.007(2) -0.016(2)
C27 0.056(2) 0.066(2) 0.065(2) -0.0148(17) 0.0036(18) -0.0036(18)

loop_
_atom_type_symbol
_atom_type_description
_atom_type_scat_dispersion_real
_atom_type_scat_dispersion_imag
_atom_type_scat_source
C C 0.0033 0.0016 'International Tables Vol C Tables 4.2.6.8 and 6.1.1.4'
H H 0.0000 0.0000 'International Tables Vol C Tables 4.2.6.8 and 6.1.1.4'
Cl Cl 0.1484 0.1585 'International Tables Vol C Tables 4.2.6.8 and 6.1.1.4'
N N 0.0061 0.0033 'International Tables Vol C Tables 4.2.6.8 and 6.1.1.4'
O O 0.0106 0.0060 'International Tables Vol C Tables 4.2.6.8 and 6.1.1.4'

loop_
_geom_angle_atom_site_label_1
_geom_angle_atom_site_label_2
_geom_angle_atom_site_label_3
_geom_angle
C16 O1 C20 118.1(2)
C9 O3 C12 105.8(2)
C21 N2 C12 121.5(3)
C6 C1 C2 121.7(4)
C6 C1 H1 119.1
C2 C1 H1 119.1
C3 C2 C1 118.6(5)
C3 C2 H2 120.7
C1 C2 H2 120.7
C2 C3 C4 121.0(4)
C2 C3 H3 119.5
C4 C3 H3 119.5
C3 C4 C10 123.5(3)
C3 C4 C5 118.8(3)
C10 C4 C5 117.6(3)
C6 C5 C7 121.7(4)
C6 C5 C4 118.7(5)
C7 C5 C4 119.6(3)
C1 C6 C5 121.2(5)
C1 C6 H6 119.4
C5 C6 H6 119.4
C8 C7 C5 122.5(3)
C8 C7 H7 118.7
C5 C7 H7 118.7
C7 C8 C9 116.8(4)
C7 C8 H8 121.6
C9 C8 H8 121.6
O3 C9 C8 123.8(3)
O3 C9 C10 110.9(2)
C8 C9 C10 125.3(3)
C9 C10 C4 117.9(3)
C9 C10 C11 106.2(3)
C4 C10 C11 135.7(3)
C12 C11 C10 105.4(3)
C12 C11 C14 124.1(3)
C10 C11 C14 130.5(3)
N2 C12 C11 128.3(3)
N2 C12 O3 120.1(2)
C11 C12 O3 111.6(3)
C19 C14 C15 119.4(3)
C19 C14 C11 120.5(3)
C15 C14 C11 120.0(3)
C16 C15 C14 119.8(3)
C16 C15 H15 120.1
C14 C15 H15 120.1
C15 C16 O1 123.4(3)
C15 C16 C17 120.8(3)
O1 C16 C17 115.8(3)
C18 C17 C16 118.9(3)
C18 C17 H17 120.6
C16 C17 H17 120.6
C17 C18 C19 121.2(3)
C17 C18 H18 119.4
C19 C18 H18 119.4
C18 C19 C14 119.8(3)
C18 C19 H19 120.1
C14 C19 H19 120.1
O1 C20 H20A 109.5
O1 C20 H20B 109.5
H20A C20 H20B 109.5
O1 C20 H20C 109.5
H20A C20 H20C 109.5
H20B C20 H20C 109.5
N2 C21 C22 122.1(3)
N2 C21 H21 119.0
C22 C21 H21 119.0
C23 C22 C27 118.6(3)
C23 C22 C21 120.2(3)
C27 C22 C21 121.3(3)
C24 C23 C22 120.9(3)
C24 C23 H23 119.5
C22 C23 H23 119.5
C25 C24 C23 119.7(3)
C25 C24 H24 120.2
C23 C24 H24 120.2
C24 C25 C26 120.7(3)
C24 C25 Cl1 120.2(3)
C26 C25 Cl1 119.1(3)
C27 C26 C25 119.6(3)
C27 C26 H26 120.2
C25 C26 H26 120.2
C26 C27 C22 120.5(3)
C26 C27 H27 119.7
C22 C27 H27 119.7

loop_
_geom_bond_atom_site_label_1
_geom_bond_atom_site_label_2
_geom_bond_distance
Cl1 C25 1.719(4)
O1 C16 1.377(4)
O1 C20 1.424(4)
O3 C9 1.354(4)
O3 C12 1.386(3)
N2 C21 1.274(3)
N2 C12 1.353(4)
C1 C6 1.344(7)
C1 C2 1.423(7)
C1 H1 0.9300
C2 C3 1.363(5)
C2 H2 0.9300
C3 C4 1.419(5)
C3 H3 0.9300
C4 C10 1.414(4)
C4 C5 1.432(5)
C5 C6 1.391(6)
C5 C7 1.415(5)
C6 H6 0.9300
C7 C8 1.346(5)
C7 H7 0.9300
C8 C9 1.378(4)
C8 H8 0.9300
C9 C10 1.386(4)
C10 C11 1.435(4)
C11 C12 1.363(4)
C11 C14 1.474(4)
C14 C19 1.380(4)
C14 C15 1.388(4)
C15 C16 1.375(4)
C15 H15 0.9300
C16 C17 1.381(4)
C17 C18 1.370(5)
C17 H17 0.9300
C18 C19 1.376(5)
C18 H18 0.9300
C19 H19 0.9300
C20 H20A 0.9600
C20 H20B 0.9600
C20 H20C 0.9600
C21 C22 1.451(4)
C21 H21 0.9300
C22 C23 1.381(4)
C22 C27 1.394(4)
C23 C24 1.377(4)
C23 H23 0.9300
C24 C25 1.362(5)
C24 H24 0.9300
C25 C26 1.385(5)
C26 C27 1.369(5)
C26 H26 0.9300
C27 H27 0.9300
